data_7041122
loop_
_publ_author_name
'Su, Wei'
'Tang, Zhaofeng'
'Li, Peiyuan'
'Wang, Gufeng'
'Xiao, Qi'
'Li, Yuchun'
'Huang, Shan'
'Gu, Yunqiong'
'Lai, Zefeng'
'Zhang, Yuexing'

_publ_section_title
;
 New dinuclear ruthenium arene complexes containing thiosemicarbazone
 ligands: synthesis, structure and cytotoxic studies.
;
_journal_issue 48
_journal_name_full 'Dalton transactions (Cambridge, England : 2003)'
_journal_page_first 19329
_journal_page_last 19340
_journal_paper_doi 10.1039/c6dt03306g
_journal_volume 45
_journal_year 2016
_chemical_formula_moiety 'C38 H48 N6 O2 Ru2 S2, Cl, F6 P, 2(H2 O)'
_chemical_formula_sum 'C38 H52 Cl F6 N6 O4 P Ru2 S2'
_chemical_formula_weight 1103.54
_chemical_name_systematic
;
 ? 
;
_space_group_crystal_system monoclinic
_space_group_IT_number 14
_space_group_name_Hall '-P 2ybc'
_space_group_name_H-M_alt 'P 1 21/c 1'
_symmetry_space_group_name_Hall '-P 2ybc'
_symmetry_space_group_name_H-M 'P 1 21/c 1'
_atom_sites_solution_hydrogens geom
_atom_sites_solution_primary direct
_atom_sites_solution_secondary difmap
_audit_creation_date 2016-09-17
_audit_creation_method
;
  Olex2 1.1
  (compiled 2011.02.15 svn.r1672, GUI svn.r3494)
;
_audit_update_record
;
2016-10-10 deposited with the CCDC.
2016-11-07 downloaded from the CCDC.
;
_cell_angle_alpha 90.00
_cell_angle_beta 95.636(6)
_cell_angle_gamma 90.00
_cell_formula_units_Z 4
_cell_length_a 12.8583(11)
_cell_length_b 15.1999(11)
_cell_length_c 24.0255(13)
_cell_measurement_reflns_used 2328
_cell_measurement_temperature 293(2)
_cell_measurement_theta_max 28.7375
_cell_measurement_theta_min 2.8801
_cell_volume 4673.0(6)
_computing_cell_refinement
;
CrysAlisPro, Agilent Technologies,
Version 1.171.35.21 (release 20-01-2012 CrysAlis171 .NET)
(compiled Jan 23 2012,18:06:46)
;
_computing_data_collection
;
CrysAlisPro, Agilent Technologies,
Version 1.171.35.21 (release 20-01-2012 CrysAlis171 .NET)
(compiled Jan 23 2012,18:06:46)
;
_computing_data_reduction
;
CrysAlisPro, Agilent Technologies,
Version 1.171.35.21 (release 20-01-2012 CrysAlis171 .NET)
(compiled Jan 23 2012,18:06:46)
;
_computing_molecular_graphics
;
O. V. Dolomanov, L. J. Bourhis, R. J. Gildea, J. A. K. Howard and H. Puschmann,
OLEX2: a complete structure solution, refinement and analysis program.
J. Appl. Cryst. (2009). 42, 339-341.
;
_computing_publication_material
;
O. V. Dolomanov, L. J. Bourhis, R. J. Gildea, J. A. K. Howard and H. Puschmann,
OLEX2: a complete structure solution, refinement and analysis program.
J. Appl. Cryst. (2009). 42, 339-341.
;
_computing_structure_refinement 'SHELXL-97 (Sheldrick, 1997)'
_computing_structure_solution 'A short history of SHELX (Sheldrick, 2007)/Bruker'
_diffrn_ambient_temperature 293(2)
_diffrn_detector_area_resol_mean 15.9784
_diffrn_measured_fraction_theta_full 0.998
_diffrn_measured_fraction_theta_max 0.998
_diffrn_measurement_details
;
#__ type_ start__ end____ width___ exp.time_
  1 omega  -54.00   15.00   0.5000   23.0000
omega____ theta____ kappa____ phi______ frames
    -      -16.7229   19.0000  -60.0000 138

#__ type_ start__ end____ width___ exp.time_
  2 omega   -4.00   88.00   0.5000   23.0000
omega____ theta____ kappa____ phi______ frames
    -       17.9729   38.0000   60.0000 184

#__ type_ start__ end____ width___ exp.time_
  3 omega    0.00   56.00   0.5000   23.0000
omega____ theta____ kappa____ phi______ frames
    -       17.9729   57.0000  -60.0000 112

#__ type_ start__ end____ width___ exp.time_
  4 omega   37.00   64.00   0.5000   23.0000
omega____ theta____ kappa____ phi______ frames
    -       17.9729  178.0000  -90.0000 54
;
_diffrn_measurement_device_type 'SuperNova, Single source at offset), Eos'
_diffrn_measurement_method '\w scans'
_diffrn_orient_matrix_UB_11 0.0130612000
_diffrn_orient_matrix_UB_12 0.0405167000
_diffrn_orient_matrix_UB_13 0.0135864000
_diffrn_orient_matrix_UB_21 -0.0399083000
_diffrn_orient_matrix_UB_22 -0.0068719000
_diffrn_orient_matrix_UB_23 0.0179301000
_diffrn_orient_matrix_UB_31 0.0361902000
_diffrn_orient_matrix_UB_32 -0.0221199000
_diffrn_orient_matrix_UB_33 0.0193123000
_diffrn_radiation_monochromator mirror
_diffrn_radiation_type 'Mo K\a'
_diffrn_radiation_wavelength 0.7107
_diffrn_reflns_av_R_equivalents 0.0818
_diffrn_reflns_av_unetI/netI 0.1549
_diffrn_reflns_limit_h_max 15
_diffrn_reflns_limit_h_min -15
_diffrn_reflns_limit_k_max 12
_diffrn_reflns_limit_k_min -18
_diffrn_reflns_limit_l_max 22
_diffrn_reflns_limit_l_min -28
_diffrn_reflns_number 19939
_diffrn_reflns_theta_full 25.02
_diffrn_reflns_theta_max 25.02
_diffrn_reflns_theta_min 2.89
_diffrn_source 'SuperNova (Mo) X-ray Source'
_exptl_absorpt_coefficient_mu 0.895
_exptl_absorpt_correction_T_max 1.00000
_exptl_absorpt_correction_T_min 0.81137
_exptl_absorpt_correction_type multi-scan
_exptl_absorpt_process_details
;
CrysAlisPro, Agilent Technologies,
Version 1.171.35.21 (release 20-01-2012 CrysAlis171 .NET)
(compiled Jan 23 2012,18:06:46)
Empirical absorption correction using spherical harmonics,
 implemented in SCALE3 ABSPACK scaling algorithm.
;
_exptl_crystal_colour colorless
_exptl_crystal_density_diffrn 1.569
_exptl_crystal_density_method 'not measured'
_exptl_crystal_description block
_exptl_crystal_F_000 2240
_exptl_crystal_size_max 0.20
_exptl_crystal_size_mid 0.08
_exptl_crystal_size_min 0.05
_refine_diff_density_max 0.686
_refine_diff_density_min -0.421
_refine_diff_density_rms 0.093
_refine_ls_extinction_method none
_refine_ls_goodness_of_fit_ref 1.096
_refine_ls_hydrogen_treatment mixed
_refine_ls_matrix_type full
_refine_ls_number_parameters 561
_refine_ls_number_reflns 8242
_refine_ls_number_restraints 39
_refine_ls_restrained_S_all 1.106
_refine_ls_R_factor_all 0.1812
_refine_ls_R_factor_gt 0.0919
_refine_ls_shift/su_max 0.001
_refine_ls_shift/su_mean 0.000
_refine_ls_structure_factor_coef Fsqd
_refine_ls_weighting_details 'calc w=1/[\s^2^(Fo^2^)+(0.0458P)^2^+0.0000P] where P=(Fo^2^+2Fc^2^)/3'
_refine_ls_weighting_scheme calc
_refine_ls_wR_factor_gt 0.1517
_refine_ls_wR_factor_ref 0.1844
_reflns_number_gt 4115
_reflns_number_total 8242
_reflns_threshold_expression >2sigma(I)
_cod_data_source_file c6dt03306g2.cif
_cod_data_source_block 0124-huo-zq-1
_cod_depositor_comments 'Adding full bibliography for 7041117--7041126.cif.'
_cod_database_code 7041122
_reflns_odcompleteness_completeness 99.79
_reflns_odcompleteness_iscentric 1
_reflns_odcompleteness_theta 26.32

loop_
_space_group_symop_id
_space_group_symop_operation_xyz
1 'x, y, z'
2 '-x, y+1/2, -z+1/2'
3 '-x, -y, -z'
4 'x, -y-1/2, z-1/2'

loop_
_atom_site_label
_atom_site_type_symbol
_atom_site_fract_x
_atom_site_fract_y
_atom_site_fract_z
_atom_site_U_iso_or_equiv
_atom_site_adp_type
_atom_site_occupancy
_atom_site_symmetry_multiplicity
_atom_site_calc_flag
_atom_site_refinement_flags
Ru1 Ru 0.34360(7) 0.36455(5) 0.17071(3) 0.0491(3) Uani 1 1 d .
Ru2 Ru 0.36266(7) 0.37701(6) 0.32150(3) 0.0541(3) Uani 1 1 d .
Cl1 Cl 0.4978(2) 0.61695(17) 0.13714(10) 0.0698(8) Uani 1 1 d .
S1 S 0.3692(2) 0.26551(17) 0.24987(10) 0.0525(7) Uani 1 1 d .
S2 S 0.3787(2) 0.47406(17) 0.24287(10) 0.0544(8) Uani 1 1 d .
P1 P 0.9502(6) 0.1616(6) 0.2288(4) 0.186(3) Uani 1 1 d .
F1 F 0.9812(12) 0.2585(10) 0.2265(5) 0.243(7) Uani 1 1 d .
F2 F 0.9327(12) 0.1664(11) 0.1624(6) 0.279(8) Uani 1 1 d .
F3 F 1.0706(11) 0.1408(10) 0.2224(6) 0.237(6) Uani 1 1 d .
F4 F 0.9299(15) 0.0589(11) 0.2264(8) 0.339(11) Uani 1 1 d .
F5 F 0.9724(9) 0.1618(10) 0.2923(5) 0.252(7) Uani 1 1 d .
F6 F 0.8322(10) 0.1865(13) 0.2356(6) 0.309(10) Uani 1 1 d .
O1 O 0.8156(8) 0.5847(7) 0.0365(4) 0.110(3) Uani 1 1 d .
O2 O 0.9822(11) 0.3932(11) 0.4532(6) 0.169(6) Uani 1 1 d .
O3 O 0.8168(10) 0.4730(12) 0.2637(9) 0.211(6) Uani 1 1 d D
H3A H 0.829(19) 0.418(3) 0.264(14) 0.317 Uiso 1 1 d D
H3B H 0.873(11) 0.500(14) 0.258(12) 0.317 Uiso 1 1 d D
O4 O 0.5110(17) 0.3966(15) -0.0073(5) 0.237(7) Uani 1 1 d D
H4C H 0.54(2) 0.348(12) -0.010(10) 0.356 Uiso 1 1 d D
H4D H 0.49(2) 0.415(16) -0.040(4) 0.356 Uiso 1 1 d D
N1 N 0.5764(7) 0.2216(5) 0.2560(3) 0.059(2) Uani 1 1 d .
H1A H 0.6376 0.2257 0.2447 0.070 Uiso 1 1 calc R
H1B H 0.5665 0.1888 0.2842 0.070 Uiso 1 1 calc R
N2 N 0.4987(7) 0.3196(5) 0.1858(3) 0.053(2) Uani 1 1 d .
N3 N 0.5971(7) 0.3289(5) 0.1674(3) 0.056(2) Uani 1 1 d .
N4 N 0.5885(7) 0.5073(5) 0.2472(3) 0.070(3) Uani 1 1 d .
H4A H 0.6514 0.5024 0.2626 0.083 Uiso 1 1 calc R
H4B H 0.5756 0.5397 0.2180 0.083 Uiso 1 1 calc R
N5 N 0.5162(7) 0.4132(5) 0.3125(3) 0.050(2) Uani 1 1 d .
N6 N 0.6132(7) 0.4029(6) 0.3405(3) 0.060(2) Uani 1 1 d .
C1 C 0.4980(8) 0.2655(6) 0.2303(4) 0.047(3) Uani 1 1 d .
C2 C 0.6048(9) 0.3910(7) 0.1326(4) 0.057(3) Uani 1 1 d .
H2 H 0.5461 0.4229 0.1189 0.068 Uiso 1 1 calc R
C3 C 0.7069(9) 0.4116(7) 0.1144(4) 0.057(3) Uani 1 1 d .
C4 C 0.7176(9) 0.4855(8) 0.0821(4) 0.066(3) Uani 1 1 d .
H4 H 0.6592 0.5195 0.0707 0.080 Uiso 1 1 calc R
C5 C 0.8142(12) 0.5092(9) 0.0668(5) 0.071(4) Uani 1 1 d .
C6 C 0.9152(12) 0.6213(10) 0.0257(6) 0.141(6) Uani 1 1 d .
H6A H 0.9041 0.6704 0.0006 0.211 Uiso 1 1 calc R
H6B H 0.9557 0.5773 0.0090 0.211 Uiso 1 1 calc R
H6C H 0.9520 0.6408 0.0602 0.211 Uiso 1 1 calc R
C7 C 0.9008(11) 0.4617(9) 0.0853(5) 0.081(4) Uani 1 1 d .
H7 H 0.9664 0.4809 0.0773 0.097 Uiso 1 1 calc R
C8 C 0.8920(11) 0.3861(11) 0.1154(6) 0.105(5) Uani 1 1 d .
H8 H 0.9513 0.3526 0.1259 0.126 Uiso 1 1 calc R
C9 C 0.7942(11) 0.3585(8) 0.1307(5) 0.085(4) Uani 1 1 d .
H9 H 0.7876 0.3069 0.1509 0.101 Uiso 1 1 calc R
C10 C 0.2124(11) 0.5577(8) 0.1389(5) 0.107(5) Uani 1 1 d .
H10A H 0.1878 0.5610 0.1753 0.161 Uiso 1 1 calc R
H10B H 0.1604 0.5814 0.1116 0.161 Uiso 1 1 calc R
H10C H 0.2758 0.5910 0.1387 0.161 Uiso 1 1 calc R
C11 C 0.2332(10) 0.4622(9) 0.1248(5) 0.068(3) Uani 1 1 d .
C12 C 0.3122(10) 0.4388(9) 0.0908(5) 0.076(4) Uani 1 1 d .
H12 H 0.3504 0.4827 0.0751 0.091 Uiso 1 1 calc R
C13 C 0.3339(9) 0.3508(9) 0.0805(4) 0.071(4) Uani 1 1 d .
H13 H 0.3885 0.3372 0.0593 0.086 Uiso 1 1 calc R
C14 C 0.2742(10) 0.2806(8) 0.1017(4) 0.064(3) Uani 1 1 d .
C15 C 0.1975(9) 0.3063(8) 0.1379(4) 0.065(3) Uani 1 1 d .
H15 H 0.1593 0.2631 0.1543 0.078 Uiso 1 1 calc R
C16 C 0.1786(8) 0.3947(8) 0.1493(4) 0.065(3) Uani 1 1 d .
H16 H 0.1290 0.4091 0.1735 0.079 Uiso 1 1 calc R
C17 C 0.2910(12) 0.1854(9) 0.0851(6) 0.112(5) Uani 1 1 d .
H17 H 0.3610 0.1842 0.0722 0.134 Uiso 1 1 calc R
C18 C 0.2182(13) 0.1633(9) 0.0344(6) 0.155(7) Uani 1 1 d .
H18A H 0.1515 0.1464 0.0457 0.232 Uiso 1 1 calc R
H18B H 0.2468 0.1156 0.0146 0.232 Uiso 1 1 calc R
H18C H 0.2098 0.2139 0.0104 0.232 Uiso 1 1 calc R
C19 C 0.2935(17) 0.1232(9) 0.1264(7) 0.209(12) Uani 1 1 d .
H19A H 0.3643 0.1147 0.1422 0.314 Uiso 1 1 calc R
H19B H 0.2663 0.0687 0.1109 0.314 Uiso 1 1 calc R
H19C H 0.2517 0.1425 0.1550 0.314 Uiso 1 1 calc R
C20 C 0.5114(9) 0.4652(6) 0.2684(4) 0.057(3) Uani 1 1 d .
C21 C 0.6217(9) 0.3370(7) 0.3749(4) 0.063(3) Uani 1 1 d .
H21 H 0.5644 0.3000 0.3764 0.075 Uiso 1 1 calc R
C22 C 0.7161(10) 0.3180(8) 0.4111(5) 0.069(3) Uani 1 1 d .
C23 C 0.8054(10) 0.3687(9) 0.4095(5) 0.082(4) Uani 1 1 d .
H23 H 0.8085 0.4144 0.3840 0.098 Uiso 1 1 calc R
C24 C 0.8936(13) 0.3472(12) 0.4494(7) 0.107(5) Uani 1 1 d .
C25 C 0.9931(13) 0.4649(15) 0.4162(7) 0.169(9) Uani 1 1 d .
H25A H 0.9636 0.4491 0.3793 0.253 Uiso 1 1 calc R
H25B H 1.0658 0.4785 0.4154 0.253 Uiso 1 1 calc R
H25C H 0.9572 0.5153 0.4288 0.253 Uiso 1 1 calc R
C26 C 0.8859(15) 0.2812(13) 0.4869(7) 0.122(7) Uani 1 1 d .
H26 H 0.9418 0.2701 0.5136 0.146 Uiso 1 1 calc R
C27 C 0.7975(17) 0.2307(12) 0.4861(6) 0.136(7) Uani 1 1 d .
H27 H 0.7946 0.1846 0.5113 0.164 Uiso 1 1 calc R
C28 C 0.7143(12) 0.2480(8) 0.4485(5) 0.099(5) Uani 1 1 d .
H28 H 0.6552 0.2126 0.4476 0.119 Uiso 1 1 calc R
C29 C 0.2136(12) 0.2001(9) 0.3431(5) 0.131(6) Uani 1 1 d .
H29A H 0.1691 0.2032 0.3087 0.196 Uiso 1 1 calc R
H29B H 0.1753 0.1757 0.3718 0.196 Uiso 1 1 calc R
H29C H 0.2727 0.1634 0.3381 0.196 Uiso 1 1 calc R
C30 C 0.2505(12) 0.2907(9) 0.3599(5) 0.076(4) Uani 1 1 d .
C31 C 0.3378(11) 0.3014(9) 0.3975(5) 0.075(4) Uani 1 1 d .
H31 H 0.3728 0.2525 0.4133 0.090 Uiso 1 1 calc R
C32 C 0.3726(12) 0.3842(10) 0.4114(5) 0.089(4) Uani 1 1 d .
H32 H 0.4335 0.3893 0.4355 0.107 Uiso 1 1 calc R
C33 C 0.3246(15) 0.4598(9) 0.3926(6) 0.083(4) Uani 1 1 d U
C34 C 0.2359(15) 0.4496(13) 0.3522(7) 0.113(6) Uani 1 1 d .
H34 H 0.2023 0.4983 0.3354 0.136 Uiso 1 1 calc R
C35 C 0.2006(11) 0.3630(12) 0.3387(5) 0.089(4) Uani 1 1 d .
H35 H 0.1405 0.3558 0.3142 0.107 Uiso 1 1 calc R
C36 C 0.3774(17) 0.5444(11) 0.4147(7) 0.164(7) Uani 1 1 d DU
H36 H 0.4522 0.5319 0.4219 0.196 Uiso 1 1 calc R
C37 C 0.339(2) 0.5687(13) 0.4700(7) 0.286(13) Uani 1 1 d DU
H37A H 0.2693 0.5919 0.4637 0.429 Uiso 1 1 calc R
H37B H 0.3843 0.6123 0.4882 0.429 Uiso 1 1 calc R
H37C H 0.3385 0.5173 0.4932 0.429 Uiso 1 1 calc R
C38 C 0.3668(18) 0.6145(11) 0.3769(6) 0.210(9) Uani 1 1 d DU
H38A H 0.4322 0.6450 0.3772 0.315 Uiso 1 1 calc R
H38B H 0.3142 0.6543 0.3875 0.315 Uiso 1 1 calc R
H38C H 0.3467 0.5923 0.3400 0.315 Uiso 1 1 calc R

loop_
_atom_site_aniso_label
_atom_site_aniso_U_11
_atom_site_aniso_U_22
_atom_site_aniso_U_33
_atom_site_aniso_U_23
_atom_site_aniso_U_13
_atom_site_aniso_U_12
Ru1 0.0422(6) 0.0558(5) 0.0483(5) 0.0075(5) -0.0004(4) -0.0019(5)
Ru2 0.0574(7) 0.0547(6) 0.0513(5) 0.0035(5) 0.0109(4) 0.0048(5)
Cl1 0.084(2) 0.0640(18) 0.0605(16) -0.0015(15) 0.0053(15) 0.0002(17)
S1 0.055(2) 0.0548(17) 0.0487(15) 0.0058(14) 0.0082(13) -0.0011(14)
S2 0.059(2) 0.0502(16) 0.0534(16) 0.0055(14) 0.0016(14) 0.0015(14)
P1 0.122(7) 0.210(8) 0.215(8) 0.070(6) -0.047(5) -0.041(6)
F1 0.262(18) 0.248(15) 0.211(12) 0.042(11) -0.020(10) -0.097(14)
F2 0.273(19) 0.34(2) 0.209(13) 0.060(13) -0.074(12) -0.001(14)
F3 0.137(13) 0.294(18) 0.276(15) 0.069(12) 0.009(10) 0.029(12)
F4 0.28(2) 0.245(16) 0.46(3) 0.068(17) -0.139(17) -0.118(16)
F5 0.151(12) 0.378(19) 0.210(11) 0.125(13) -0.067(9) -0.098(12)
F6 0.090(11) 0.52(3) 0.302(17) 0.192(17) -0.069(10) -0.071(13)
O1 0.088(8) 0.147(9) 0.098(6) 0.033(6) 0.017(5) -0.031(7)
O2 0.084(11) 0.235(17) 0.185(14) -0.017(11) -0.014(10) 0.008(11)
O3 0.116(13) 0.270(16) 0.245(14) -0.027(18) 0.006(11) -0.028(11)
O4 0.241(19) 0.37(3) 0.109(9) -0.002(12) 0.037(10) 0.086(16)
N1 0.066(7) 0.059(6) 0.049(5) 0.012(5) 0.002(5) 0.015(5)
N2 0.053(7) 0.059(6) 0.044(5) 0.006(5) -0.001(4) -0.002(5)
N3 0.055(7) 0.064(6) 0.049(5) -0.005(5) 0.009(5) -0.010(5)
N4 0.046(7) 0.076(7) 0.082(6) 0.016(5) -0.017(5) -0.012(5)
N5 0.051(7) 0.047(5) 0.051(5) 0.007(4) 0.001(4) 0.005(4)
N6 0.052(7) 0.078(7) 0.050(5) 0.004(5) -0.001(5) -0.002(5)
C1 0.045(8) 0.045(6) 0.052(6) -0.003(6) 0.001(5) -0.002(5)
C2 0.062(9) 0.070(8) 0.040(6) -0.009(6) 0.011(5) -0.007(6)
C3 0.048(8) 0.073(8) 0.050(6) 0.006(6) 0.007(6) -0.011(7)
C4 0.051(9) 0.082(9) 0.067(7) 0.007(7) 0.012(6) -0.010(7)
C5 0.080(12) 0.087(10) 0.049(7) -0.005(7) 0.020(7) 0.000(9)
C6 0.095(14) 0.153(15) 0.183(15) 0.038(12) 0.057(11) -0.028(12)
C7 0.072(12) 0.082(10) 0.093(10) -0.004(8) 0.023(8) -0.021(9)
C8 0.045(10) 0.130(14) 0.138(13) -0.012(11) -0.002(9) 0.014(10)
C9 0.062(10) 0.088(10) 0.102(10) -0.013(8) 0.000(8) 0.008(9)
C10 0.122(14) 0.079(10) 0.111(11) 0.015(9) -0.030(9) 0.013(9)
C11 0.061(10) 0.084(9) 0.056(7) 0.013(7) -0.017(6) 0.012(8)
C12 0.075(11) 0.076(9) 0.073(9) 0.025(8) -0.015(7) -0.006(8)
C13 0.060(9) 0.109(11) 0.043(6) 0.012(7) -0.008(5) -0.008(8)
C14 0.059(9) 0.078(9) 0.052(7) -0.010(7) -0.013(6) 0.010(7)
C15 0.042(8) 0.081(9) 0.068(8) 0.018(7) -0.009(6) -0.019(7)
C16 0.033(7) 0.089(9) 0.073(8) 0.005(8) -0.002(6) 0.002(7)
C17 0.132(15) 0.079(10) 0.114(12) -0.028(10) -0.037(11) 0.015(10)
C18 0.185(19) 0.119(13) 0.147(14) -0.058(11) -0.051(13) 0.012(12)
C19 0.39(3) 0.074(11) 0.136(15) -0.013(11) -0.126(18) 0.009(15)
C20 0.078(10) 0.038(6) 0.055(7) -0.004(6) 0.002(6) -0.010(6)
C21 0.069(9) 0.070(8) 0.045(6) -0.009(6) -0.017(6) 0.005(7)
C22 0.063(10) 0.078(9) 0.065(8) -0.011(7) -0.010(7) 0.009(7)
C23 0.056(9) 0.109(11) 0.077(8) -0.016(8) -0.008(7) 0.014(9)
C24 0.056(11) 0.128(15) 0.134(14) -0.026(12) -0.015(10) -0.005(11)
C25 0.074(14) 0.29(3) 0.143(17) -0.027(17) 0.012(12) -0.044(17)
C26 0.123(18) 0.135(17) 0.097(12) 0.017(12) -0.043(12) 0.040(13)
C27 0.18(2) 0.130(16) 0.088(12) 0.007(11) -0.046(14) 0.026(15)
C28 0.156(15) 0.067(9) 0.064(8) 0.014(7) -0.039(9) 0.001(9)
C29 0.186(18) 0.100(11) 0.115(11) -0.026(10) 0.056(11) -0.061(11)
C30 0.096(12) 0.077(10) 0.060(8) 0.004(8) 0.030(8) -0.003(9)
C31 0.085(11) 0.093(11) 0.051(8) 0.026(7) 0.027(7) 0.007(9)
C32 0.125(13) 0.095(11) 0.052(7) -0.014(9) 0.029(7) -0.004(11)
C33 0.131(15) 0.053(8) 0.076(9) -0.008(7) 0.066(9) 0.001(9)
C34 0.116(16) 0.130(16) 0.106(13) 0.058(12) 0.069(11) 0.059(13)
C35 0.066(10) 0.123(12) 0.082(9) 0.021(11) 0.025(7) 0.009(11)
C36 0.215(14) 0.141(11) 0.144(11) -0.036(9) 0.060(10) 0.013(10)
C37 0.44(3) 0.23(2) 0.221(16) -0.114(15) 0.19(2) -0.07(2)
C38 0.35(3) 0.147(13) 0.128(13) -0.015(11) 0.006(15) 0.031(16)

loop_
_atom_type_symbol
_atom_type_description
_atom_type_scat_dispersion_real
_atom_type_scat_dispersion_imag
_atom_type_scat_source
C C 0.0033 0.0016 'International Tables Vol C Tables 4.2.6.8 and 6.1.1.4'
H H 0.0000 0.0000 'International Tables Vol C Tables 4.2.6.8 and 6.1.1.4'
Cl Cl 0.1484 0.1585 'International Tables Vol C Tables 4.2.6.8 and 6.1.1.4'
F F 0.0171 0.0103 'International Tables Vol C Tables 4.2.6.8 and 6.1.1.4'
N N 0.0061 0.0033 'International Tables Vol C Tables 4.2.6.8 and 6.1.1.4'
O O 0.0106 0.0060 'International Tables Vol C Tables 4.2.6.8 and 6.1.1.4'
P P 0.1023 0.0942 'International Tables Vol C Tables 4.2.6.8 and 6.1.1.4'
Ru Ru -1.2594 0.8363 'International Tables Vol C Tables 4.2.6.8 and 6.1.1.4'
S S 0.1246 0.1234 'International Tables Vol C Tables 4.2.6.8 and 6.1.1.4'

loop_
_geom_angle_atom_site_label_1
_geom_angle_atom_site_label_2
_geom_angle_atom_site_label_3
_geom_angle
S2 Ru1 S1 82.14(9)
N2 Ru1 S1 67.0(2)
N2 Ru1 S2 89.6(2)
N2 Ru1 C11 146.6(4)
N2 Ru1 C12 113.6(4)
N2 Ru1 C13 95.8(4)
N2 Ru1 C14 104.3(4)
N2 Ru1 C15 135.0(4)
N2 Ru1 C16 172.4(4)
C11 Ru1 S1 145.1(4)
C11 Ru1 S2 87.8(3)
C12 Ru1 S1 171.8(3)
C12 Ru1 S2 105.9(4)
C12 Ru1 C11 36.6(4)
C13 Ru1 S1 135.6(4)
C13 Ru1 S2 140.6(4)
C13 Ru1 C11 66.7(4)
C13 Ru1 C12 36.9(4)
C13 Ru1 C14 38.3(4)
C13 Ru1 C16 79.9(4)
C14 Ru1 S1 104.1(3)
C14 Ru1 S2 166.0(3)
C14 Ru1 C11 80.0(4)
C14 Ru1 C12 67.7(4)
C15 Ru1 S1 94.5(3)
C15 Ru1 S2 129.8(4)
C15 Ru1 C11 67.0(4)
C15 Ru1 C12 79.4(4)
C15 Ru1 C13 68.5(4)
C15 Ru1 C14 38.3(4)
C15 Ru1 C16 37.6(4)
C16 Ru1 S1 111.7(3)
C16 Ru1 S2 97.7(3)
C16 Ru1 C11 36.8(4)
C16 Ru1 C12 66.5(4)
C16 Ru1 C14 68.5(4)
S2 Ru2 S1 81.98(9)
N5 Ru2 S1 90.7(2)
N5 Ru2 S2 66.6(2)
N5 Ru2 C30 149.6(5)
N5 Ru2 C31 116.1(4)
N5 Ru2 C32 97.3(5)
N5 Ru2 C33 102.3(5)
N5 Ru2 C34 131.0(7)
N5 Ru2 C35 169.2(5)
C30 Ru2 S1 87.2(3)
C30 Ru2 S2 142.6(4)
C31 Ru2 S1 104.0(4)
C31 Ru2 S2 173.2(4)
C31 Ru2 C30 36.3(4)
C31 Ru2 C33 66.2(5)
C32 Ru2 S1 138.2(4)
C32 Ru2 S2 138.6(4)
C32 Ru2 C30 65.8(5)
C32 Ru2 C31 36.5(4)
C32 Ru2 C33 36.3(4)
C32 Ru2 C34 66.6(5)
C32 Ru2 C35 77.2(5)
C33 Ru2 S1 166.2(4)
C33 Ru2 S2 107.3(4)
C33 Ru2 C30 79.2(5)
C34 Ru2 S1 132.9(6)
C34 Ru2 S2 94.6(4)
C34 Ru2 C30 67.4(5)
C34 Ru2 C31 78.9(5)
C34 Ru2 C33 38.2(5)
C34 Ru2 C35 38.3(5)
C35 Ru2 S1 99.6(4)
C35 Ru2 S2 111.4(4)
C35 Ru2 C30 35.7(4)
C35 Ru2 C31 64.7(5)
C35 Ru2 C33 67.7(5)
Ru1 S1 Ru2 96.40(9)
C1 S1 Ru1 81.3(4)
C1 S1 Ru2 106.8(3)
Ru1 S2 Ru2 96.66(9)
C20 S2 Ru1 107.7(3)
C20 S2 Ru2 80.5(4)
F1 P1 F2 86.1(8)
F1 P1 F3 85.9(8)
F1 P1 F4 172.7(13)
F1 P1 F6 91.6(11)
F2 P1 F3 87.5(9)
F4 P1 F2 90.2(10)
F4 P1 F3 87.7(10)
F4 P1 F6 94.8(10)
F5 P1 F1 90.5(9)
F5 P1 F2 176.2(10)
F5 P1 F3 90.5(7)
F5 P1 F4 93.0(9)
F5 P1 F6 89.0(9)
F6 P1 F2 92.8(8)
F6 P1 F3 177.5(12)
C5 O1 C6 118.8(12)
C24 O2 C25 119.7(16)
H3A O3 H3B 108(3)
H4C O4 H4D 109(3)
H1A N1 H1B 120.0
C1 N1 H1A 120.0
C1 N1 H1B 120.0
N3 N2 Ru1 142.1(6)
C1 N2 Ru1 104.7(7)
C1 N2 N3 113.1(8)
C2 N3 N2 114.7(9)
H4A N4 H4B 120.0
C20 N4 H4A 120.0
C20 N4 H4B 120.0
N6 N5 Ru2 138.4(6)
C20 N5 Ru2 105.8(7)
C20 N5 N6 115.7(9)
C21 N6 N5 114.7(9)
N1 C1 S1 124.9(8)
N1 C1 N2 128.2(10)
N2 C1 S1 106.9(7)
N3 C2 H2 120.4
N3 C2 C3 119.2(11)
C3 C2 H2 120.4
C4 C3 C2 119.0(11)
C4 C3 C9 120.3(12)
C9 C3 C2 120.7(11)
C3 C4 H4 119.9
C5 C4 C3 120.3(12)
C5 C4 H4 119.9
O1 C5 C4 115.0(13)
O1 C5 C7 124.6(14)
C7 C5 C4 120.2(13)
O1 C6 H6A 109.5
O1 C6 H6B 109.5
O1 C6 H6C 109.5
H6A C6 H6B 109.5
H6A C6 H6C 109.5
H6B C6 H6C 109.5
C5 C7 H7 119.7
C5 C7 C8 120.6(14)
C8 C7 H7 119.7
C7 C8 H8 119.7
C7 C8 C9 120.7(13)
C9 C8 H8 119.7
C3 C9 C8 117.7(13)
C3 C9 H9 121.2
C8 C9 H9 121.2
H10A C10 H10B 109.5
H10A C10 H10C 109.5
H10B C10 H10C 109.5
C11 C10 H10A 109.5
C11 C10 H10B 109.5
C11 C10 H10C 109.5
C10 C11 Ru1 129.3(8)
C12 C11 Ru1 70.4(7)
C12 C11 C10 121.5(13)
C16 C11 Ru1 68.4(6)
C16 C11 C10 119.9(12)
C16 C11 C12 118.5(12)
Ru1 C12 H12 130.9
C11 C12 Ru1 73.1(7)
C11 C12 H12 119.6
C13 C12 Ru1 69.2(6)
C13 C12 C11 120.9(13)
C13 C12 H12 119.6
Ru1 C13 H13 126.6
C12 C13 Ru1 73.9(7)
C12 C13 H13 119.1
C12 C13 C14 121.8(12)
C14 C13 Ru1 72.4(6)
C14 C13 H13 119.1
C13 C14 Ru1 69.3(6)
C13 C14 C17 121.3(13)
C15 C14 Ru1 68.7(6)
C15 C14 C13 115.8(11)
C15 C14 C17 122.9(13)
C17 C14 Ru1 133.5(8)
Ru1 C15 H15 127.8
C14 C15 Ru1 72.9(7)
C14 C15 H15 119.2
C16 C15 Ru1 72.3(6)
C16 C15 C14 121.6(11)
C16 C15 H15 119.2
Ru1 C16 H16 127.8
C11 C16 Ru1 74.8(7)
C11 C16 H16 119.4
C15 C16 Ru1 70.2(6)
C15 C16 C11 121.2(11)
C15 C16 H16 119.4
C14 C17 H17 105.0
C18 C17 C14 109.4(12)
C18 C17 H17 105.0
C19 C17 C14 117.5(13)
C19 C17 H17 105.0
C19 C17 C18 113.8(14)
C17 C18 H18A 109.5
C17 C18 H18B 109.5
C17 C18 H18C 109.5
H18A C18 H18B 109.5
H18A C18 H18C 109.5
H18B C18 H18C 109.5
C17 C19 H19A 109.5
C17 C19 H19B 109.5
C17 C19 H19C 109.5
H19A C19 H19B 109.5
H19A C19 H19C 109.5
H19B C19 H19C 109.5
N4 C20 S2 124.4(9)
N5 C20 S2 107.1(8)
N5 C20 N4 128.5(11)
N6 C21 H21 118.4
N6 C21 C22 123.2(11)
C22 C21 H21 118.4
C23 C22 C21 121.3(12)
C23 C22 C28 120.5(12)
C28 C22 C21 118.2(13)
C22 C23 H23 121.5
C22 C23 C24 116.9(14)
C24 C23 H23 121.5
O2 C24 C23 122.4(18)
O2 C24 C26 117.3(17)
C26 C24 C23 120.2(16)
O2 C25 H25A 109.5
O2 C25 H25B 109.5
O2 C25 H25C 109.5
H25A C25 H25B 109.5
H25A C25 H25C 109.5
H25B C25 H25C 109.5
C24 C26 H26 119.4
C24 C26 C27 121.3(16)
C27 C26 H26 119.4
C26 C27 H27 120.0
C28 C27 C26 119.9(17)
C28 C27 H27 120.0
C22 C28 H28 119.5
C27 C28 C22 121.1(15)
C27 C28 H28 119.5
H29A C29 H29B 109.5
H29A C29 H29C 109.5
H29B C29 H29C 109.5
C30 C29 H29A 109.5
C30 C29 H29B 109.5
C30 C29 H29C 109.5
C29 C30 Ru2 129.3(8)
C31 C30 Ru2 71.5(7)
C31 C30 C29 120.1(15)
C35 C30 Ru2 70.4(8)
C35 C30 C29 121.4(15)
C35 C30 C31 118.6(13)
Ru2 C31 H31 130.6
C30 C31 Ru2 72.2(7)
C30 C31 H31 120.2
C32 C31 Ru2 69.6(7)
C32 C31 C30 119.6(13)
C32 C31 H31 120.2
Ru2 C32 H32 126.3
C31 C32 Ru2 73.9(7)
C31 C32 H32 117.6
C33 C32 Ru2 74.3(7)
C33 C32 C31 124.8(14)
C33 C32 H32 117.6
C32 C33 Ru2 69.5(7)
C32 C33 C34 116.1(14)
C32 C33 C36 115.1(18)
C34 C33 Ru2 68.8(8)
C34 C33 C36 128.7(18)
C36 C33 Ru2 128.6(10)
Ru2 C34 H34 126.3
C33 C34 Ru2 73.0(8)
C33 C34 H34 121.0
C35 C34 Ru2 71.5(8)
C35 C34 C33 118.1(14)
C35 C34 H34 121.0
Ru2 C35 H35 130.0
C30 C35 Ru2 73.8(8)
C30 C35 C34 122.7(14)
C30 C35 H35 118.6
C34 C35 Ru2 70.2(8)
C34 C35 H35 118.6
C33 C36 H36 107.1
C37 C36 C33 109.9(15)
C37 C36 H36 107.1
C38 C36 C33 113.8(16)
C38 C36 H36 107.1
C38 C36 C37 111.5(13)
C36 C37 H37A 109.5
C36 C37 H37B 109.5
C36 C37 H37C 109.5
H37A C37 H37B 109.5
H37A C37 H37C 109.5
H37B C37 H37C 109.5
C36 C38 H38A 109.5
C36 C38 H38B 109.5
C36 C38 H38C 109.5
H38A C38 H38B 109.5
H38A C38 H38C 109.5
H38B C38 H38C 109.5

loop_
_geom_bond_atom_site_label_1
_geom_bond_atom_site_label_2
_geom_bond_distance
Ru1 S1 2.423(3)
Ru1 S2 2.414(3)
Ru1 N2 2.106(9)
Ru1 C11 2.264(11)
Ru1 C12 2.229(11)
Ru1 C13 2.168(10)
Ru1 C14 2.211(10)
Ru1 C15 2.155(10)
Ru1 C16 2.182(10)
Ru2 S1 2.423(3)
Ru2 S2 2.422(3)
Ru2 N5 2.082(8)
Ru2 C30 2.217(13)
Ru2 C31 2.207(10)
Ru2 C32 2.153(11)
Ru2 C33 2.214(11)
Ru2 C34 2.158(14)
Ru2 C35 2.175(13)
S1 C1 1.766(10)
S2 C20 1.761(12)
P1 F1 1.529(14)
P1 F2 1.589(15)
P1 F3 1.602(14)
P1 F4 1.583(16)
P1 F5 1.526(13)
P1 F6 1.589(15)
O1 C5 1.360(13)
O1 C6 1.443(14)
O2 C24 1.333(17)
O2 C25 1.422(18)
O3 H3A 0.853(11)
O3 H3B 0.853(11)
O4 H4C 0.852(11)
O4 H4D 0.853(10)
N1 H1A 0.8600
N1 H1B 0.8600
N1 C1 1.312(11)
N2 N3 1.388(10)
N2 C1 1.349(11)
N3 C2 1.271(11)
N4 H4A 0.8600
N4 H4B 0.8600
N4 C20 1.324(12)
N5 N6 1.367(10)
N5 C20 1.317(11)
N6 C21 1.297(11)
C2 H2 0.9300
C2 C3 1.458(13)
C3 C4 1.379(13)
C3 C9 1.407(14)
C4 H4 0.9300
C4 C5 1.378(14)
C5 C7 1.364(16)
C6 H6A 0.9600
C6 H6B 0.9600
C6 H6C 0.9600
C7 H7 0.9300
C7 C8 1.369(16)
C8 H8 0.9300
C8 C9 1.409(16)
C9 H9 0.9300
C10 H10A 0.9600
C10 H10B 0.9600
C10 H10C 0.9600
C10 C11 1.520(15)
C11 C12 1.410(15)
C11 C16 1.404(14)
C12 H12 0.9300
C12 C13 1.393(14)
C13 H13 0.9300
C13 C14 1.437(14)
C14 C15 1.433(14)
C14 C17 1.522(15)
C15 H15 0.9300
C15 C16 1.397(14)
C16 H16 0.9300
C17 H17 0.9800
C17 C18 1.499(15)
C17 C19 1.368(16)
C18 H18A 0.9600
C18 H18B 0.9600
C18 H18C 0.9600
C19 H19A 0.9600
C19 H19B 0.9600
C19 H19C 0.9600
C21 H21 0.9300
C21 C22 1.451(13)
C22 C23 1.387(15)
C22 C28 1.394(14)
C23 H23 0.9300
C23 C24 1.449(17)
C24 C26 1.357(19)
C25 H25A 0.9600
C25 H25B 0.9600
C25 H25C 0.9600
C26 H26 0.9300
C26 C27 1.37(2)
C27 H27 0.9300
C27 C28 1.357(17)
C28 H28 0.9300
C29 H29A 0.9600
C29 H29B 0.9600
C29 H29C 0.9600
C29 C30 1.498(15)
C30 C31 1.380(15)
C30 C35 1.347(16)
C31 H31 0.9300
C31 C32 1.366(15)
C32 H32 0.9300
C32 C33 1.360(16)
C33 C34 1.430(19)
C33 C36 1.53(2)
C34 H34 0.9300
C34 C35 1.420(19)
C35 H35 0.9300
C36 H36 0.9800
C36 C37 1.507(14)
C36 C38 1.398(14)
C37 H37A 0.9600
C37 H37B 0.9600
C37 H37C 0.9600
C38 H38A 0.9600
C38 H38B 0.9600
C38 H38C 0.9600

loop_
_geom_torsion_atom_site_label_1
_geom_torsion_atom_site_label_2
_geom_torsion_atom_site_label_3
_geom_torsion_atom_site_label_4
_geom_torsion
Ru1 S1 C1 N1 179.3(8)
Ru1 S1 C1 N2 0.7(5)
Ru1 S2 C20 N4 88.5(9)
Ru1 S2 C20 N5 -94.1(6)
Ru1 N2 N3 C2 9.3(14)
Ru1 N2 C1 S1 -0.8(6)
Ru1 N2 C1 N1 -179.4(8)
Ru1 C11 C12 C13 52.1(10)
Ru1 C11 C16 C15 -54.9(9)
Ru1 C12 C13 C14 56.7(9)
Ru1 C13 C14 C15 52.1(8)
Ru1 C13 C14 C17 -129.1(10)
Ru1 C14 C15 C16 55.7(9)
Ru1 C14 C17 C18 178.3(11)
Ru1 C14 C17 C19 47(2)
Ru1 C15 C16 C11 57.1(9)
Ru2 S1 C1 N1 85.2(8)
Ru2 S1 C1 N2 -93.4(6)
Ru2 S2 C20 N4 -177.4(9)
Ru2 S2 C20 N5 -0.1(6)
Ru2 N5 N6 C21 21.5(14)
Ru2 N5 C20 S2 0.1(7)
Ru2 N5 C20 N4 177.3(9)
Ru2 C30 C31 C32 52.9(10)
Ru2 C30 C35 C34 -52.8(12)
Ru2 C31 C32 C33 57.1(11)
Ru2 C32 C33 C34 52.2(11)
Ru2 C32 C33 C36 -124.1(11)
Ru2 C33 C34 C35 57.4(11)
Ru2 C33 C36 C37 -169.4(15)
Ru2 C33 C36 C38 65(2)
Ru2 C34 C35 C30 54.4(12)
S1 Ru1 S2 Ru2 -12.73(10)
S1 Ru1 S2 C20 69.4(4)
S1 Ru1 N2 N3 -176.6(10)
S1 Ru1 N2 C1 0.6(5)
S1 Ru1 C11 C10 78.6(14)
S1 Ru1 C11 C12 -166.3(6)
S1 Ru1 C11 C16 -33.0(10)
S1 Ru1 C12 C11 107(3)
S1 Ru1 C12 C13 -26(3)
S1 Ru1 C13 C12 174.8(6)
S1 Ru1 C13 C14 43.0(9)
S1 Ru1 C14 C13 -150.6(7)
S1 Ru1 C14 C15 79.1(6)
S1 Ru1 C14 C17 -36.5(15)
S1 Ru1 C15 C14 -107.2(6)
S1 Ru1 C15 C16 120.4(6)
S1 Ru1 C16 C11 160.4(6)
S1 Ru1 C16 C15 -67.7(7)
S1 Ru2 S2 Ru1 12.74(9)
S1 Ru2 S2 C20 -94.2(3)
S1 Ru2 N5 N6 -104.7(9)
S1 Ru2 N5 C20 80.9(6)
S1 Ru2 C30 C29 4.2(14)
S1 Ru2 C30 C31 118.3(8)
S1 Ru2 C30 C35 -110.8(8)
S1 Ru2 C31 C30 -65.0(8)
S1 Ru2 C31 C32 162.8(8)
S1 Ru2 C32 C31 -25.6(12)
S1 Ru2 C32 C33 -159.8(8)
S1 Ru2 C33 C32 74(3)
S1 Ru2 C33 C34 -56(3)
S1 Ru2 C33 C36 -179.3(12)
S1 Ru2 C34 C33 164.3(7)
S1 Ru2 C34 C35 35.9(11)
S1 Ru2 C35 C30 71.3(8)
S1 Ru2 C35 C34 -154.2(9)
S2 Ru1 S1 Ru2 12.72(10)
S2 Ru1 S1 C1 -93.3(3)
S2 Ru1 N2 N3 -94.9(10)
S2 Ru1 N2 C1 82.2(5)
S2 Ru1 C11 C10 5.7(12)
S2 Ru1 C11 C12 120.8(8)
S2 Ru1 C11 C16 -105.9(7)
S2 Ru1 C12 C11 -63.2(8)
S2 Ru1 C12 C13 163.2(7)
S2 Ru1 C13 C12 -25.9(10)
S2 Ru1 C13 C14 -157.7(5)
S2 Ru1 C14 C13 94.2(16)
S2 Ru1 C14 C15 -36.1(18)
S2 Ru1 C14 C17 -151.8(11)
S2 Ru1 C15 C14 169.3(5)
S2 Ru1 C15 C16 36.9(8)
S2 Ru1 C16 C11 75.8(7)
S2 Ru1 C16 C15 -152.3(6)
S2 Ru2 S1 Ru1 -12.69(9)
S2 Ru2 S1 C1 70.2(4)
S2 Ru2 N5 N6 174.4(10)
S2 Ru2 N5 C20 -0.1(5)
S2 Ru2 C30 C29 77.1(16)
S2 Ru2 C30 C31 -168.8(6)
S2 Ru2 C30 C35 -37.9(11)
S2 Ru2 C31 C30 85(4)
S2 Ru2 C31 C32 -47(4)
S2 Ru2 C32 C31 172.5(6)
S2 Ru2 C32 C33 38.2(12)
S2 Ru2 C33 C32 -154.6(9)
S2 Ru2 C33 C34 74.9(9)
S2 Ru2 C33 C36 -48.3(18)
S2 Ru2 C34 C33 -112.3(9)
S2 Ru2 C34 C35 119.3(9)
S2 Ru2 C35 C30 156.4(7)
S2 Ru2 C35 C34 -69.1(9)
O1 C5 C7 C8 -179.8(11)
O2 C24 C26 C27 179.8(17)
N2 Ru1 S1 Ru2 105.6(2)
N2 Ru1 S1 C1 -0.5(4)
N2 Ru1 S2 Ru2 -79.6(2)
N2 Ru1 S2 C20 2.5(4)
N2 Ru1 C11 C10 -80.2(14)
N2 Ru1 C11 C12 34.9(11)
N2 Ru1 C11 C16 168.2(6)
N2 Ru1 C12 C11 -159.9(7)
N2 Ru1 C12 C13 66.5(8)
N2 Ru1 C13 C12 -122.4(8)
N2 Ru1 C13 C14 105.8(7)
N2 Ru1 C14 C13 -81.1(7)
N2 Ru1 C14 C15 148.6(6)
N2 Ru1 C14 C17 32.9(15)
N2 Ru1 C15 C14 -45.6(8)
N2 Ru1 C15 C16 -177.9(6)
N2 Ru1 C16 C11 -121(3)
N2 Ru1 C16 C15 11(3)
N2 N3 C2 C3 174.6(8)
N3 N2 C1 S1 177.3(6)
N3 N2 C1 N1 -1.3(13)
N3 C2 C3 C4 -172.1(9)
N3 C2 C3 C9 6.0(14)
N5 Ru2 S1 Ru1 -79.0(2)
N5 Ru2 S1 C1 3.9(4)
N5 Ru2 S2 Ru1 107.0(2)
N5 Ru2 S2 C20 0.1(4)
N5 Ru2 C30 C29 -82.3(16)
N5 Ru2 C30 C31 31.8(12)
N5 Ru2 C30 C35 162.7(8)
N5 Ru2 C31 C30 -162.7(7)
N5 Ru2 C31 C32 65.0(9)
N5 Ru2 C32 C31 -124.8(8)
N5 Ru2 C32 C33 100.9(10)
N5 Ru2 C33 C32 -85.5(10)
N5 Ru2 C33 C34 144.0(9)
N5 Ru2 C33 C36 20.7(17)
N5 Ru2 C34 C33 -49.5(10)
N5 Ru2 C34 C35 -177.9(7)
N5 Ru2 C35 C30 -126(2)
N5 Ru2 C35 C34 8(3)
N5 N6 C21 C22 -176.1(9)
N6 N5 C20 S2 -175.8(6)
N6 N5 C20 N4 1.4(15)
N6 C21 C22 C23 -2.3(17)
N6 C21 C22 C28 176.6(10)
C1 N2 N3 C2 -167.8(8)
C2 C3 C4 C5 176.5(9)
C2 C3 C9 C8 -175.0(10)
C3 C4 C5 O1 -178.0(9)
C3 C4 C5 C7 -2.6(17)
C4 C3 C9 C8 3.2(16)
C4 C5 C7 C8 5.3(18)
C5 C7 C8 C9 -4(2)
C6 O1 C5 C4 171.1(11)
C6 O1 C5 C7 -4.1(18)
C7 C8 C9 C3 -0.5(19)
C9 C3 C4 C5 -1.7(16)
C10 C11 C12 Ru1 124.8(10)
C10 C11 C12 C13 176.8(10)
C10 C11 C16 Ru1 -124.0(10)
C10 C11 C16 C15 -178.8(10)
C11 Ru1 S1 Ru2 -61.9(6)
C11 Ru1 S1 C1 -168.0(6)
C11 Ru1 S2 Ru2 133.7(4)
C11 Ru1 S2 C20 -144.1(5)
C11 Ru1 N2 N3 -9.6(13)
C11 Ru1 N2 C1 167.6(7)
C11 Ru1 C12 C13 -133.6(12)
C11 Ru1 C13 C12 28.0(8)
C11 Ru1 C13 C14 -103.8(8)
C11 Ru1 C14 C13 64.9(7)
C11 Ru1 C14 C15 -65.4(7)
C11 Ru1 C14 C17 178.9(15)
C11 Ru1 C15 C14 103.4(7)
C11 Ru1 C15 C16 -28.9(7)
C11 Ru1 C16 C15 131.9(10)
C11 C12 C13 Ru1 -53.8(10)
C11 C12 C13 C14 2.9(17)
C12 Ru1 S1 Ru2 -158(3)
C12 Ru1 S1 C1 96(3)
C12 Ru1 S2 Ru2 165.9(4)
C12 Ru1 S2 C20 -112.0(6)
C12 Ru1 N2 N3 12.3(11)
C12 Ru1 N2 C1 -170.5(6)
C12 Ru1 C11 C10 -115.1(17)
C12 Ru1 C11 C16 133.2(11)
C12 Ru1 C13 C14 -131.8(11)
C12 Ru1 C14 C13 28.9(7)
C12 Ru1 C14 C15 -101.4(8)
C12 Ru1 C14 C17 142.9(16)
C12 Ru1 C15 C14 67.4(7)
C12 Ru1 C15 C16 -65.0(7)
C12 Ru1 C16 C11 -28.2(7)
C12 Ru1 C16 C15 103.7(8)
C12 C11 C16 Ru1 51.3(9)
C12 C11 C16 C15 -3.6(16)
C12 C13 C14 Ru1 -57.4(9)
C12 C13 C14 C15 -5.3(15)
C12 C13 C14 C17 173.5(10)
C13 Ru1 S1 Ru2 179.6(5)
C13 Ru1 S1 C1 73.6(5)
C13 Ru1 S2 Ru2 -178.3(5)
C13 Ru1 S2 C20 -96.1(6)
C13 Ru1 N2 N3 45.9(10)
C13 Ru1 N2 C1 -136.9(6)
C13 Ru1 C11 C10 -143.4(14)
C13 Ru1 C11 C12 -28.3(7)
C13 Ru1 C11 C16 105.0(8)
C13 Ru1 C12 C11 133.6(12)
C13 Ru1 C14 C15 -130.3(10)
C13 Ru1 C14 C17 114.0(17)
C13 Ru1 C15 C14 30.5(6)
C13 Ru1 C15 C16 -101.8(7)
C13 Ru1 C16 C11 -64.3(7)
C13 Ru1 C16 C15 67.6(7)
C13 C14 C15 Ru1 -52.4(8)
C13 C14 C15 C16 3.3(15)
C13 C14 C17 C18 -91.3(15)
C13 C14 C17 C19 137.1(16)
C14 Ru1 S1 Ru2 -154.6(4)
C14 Ru1 S1 C1 99.4(5)
C14 Ru1 S2 Ru2 105.0(14)
C14 Ru1 S2 C20 -172.9(15)
C14 Ru1 N2 N3 83.9(10)
C14 Ru1 N2 C1 -98.9(6)
C14 Ru1 C11 C10 178.9(14)
C14 Ru1 C11 C12 -65.9(8)
C14 Ru1 C11 C16 67.3(7)
C14 Ru1 C12 C11 103.7(9)
C14 Ru1 C12 C13 -29.9(7)
C14 Ru1 C13 C12 131.8(11)
C14 Ru1 C15 C16 -132.4(10)
C14 Ru1 C16 C11 -102.4(8)
C14 Ru1 C16 C15 29.5(7)
C14 C15 C16 Ru1 -56.0(9)
C14 C15 C16 C11 1.0(16)
C15 Ru1 S1 Ru2 -116.9(4)
C15 Ru1 S1 C1 137.0(5)
C15 Ru1 S2 Ru2 76.5(4)
C15 Ru1 S2 C20 158.7(5)
C15 Ru1 N2 N3 111.1(10)
C15 Ru1 N2 C1 -71.7(7)
C15 Ru1 C11 C10 141.2(14)
C15 Ru1 C11 C12 -103.7(8)
C15 Ru1 C11 C16 29.5(7)
C15 Ru1 C12 C11 65.5(8)
C15 Ru1 C12 C13 -68.1(8)
C15 Ru1 C13 C12 101.3(8)
C15 Ru1 C13 C14 -30.5(7)
C15 Ru1 C14 C13 130.3(10)
C15 Ru1 C14 C17 -115.7(17)
C15 Ru1 C16 C11 -131.9(10)
C15 C14 C17 C18 87.3(16)
C15 C14 C17 C19 -44(2)
C16 Ru1 S1 Ru2 -82.4(3)
C16 Ru1 S1 C1 171.5(4)
C16 Ru1 S2 Ru2 98.2(3)
C16 Ru1 S2 C20 -179.6(5)
C16 Ru1 N2 N3 102(3)
C16 Ru1 N2 C1 -81(3)
C16 Ru1 C11 C10 111.6(15)
C16 Ru1 C11 C12 -133.2(11)
C16 Ru1 C12 C11 28.4(7)
C16 Ru1 C12 C13 -105.2(8)
C16 Ru1 C13 C12 64.0(8)
C16 Ru1 C13 C14 -67.9(7)
C16 Ru1 C14 C13 101.4(8)
C16 Ru1 C14 C15 -29.0(6)
C16 Ru1 C14 C17 -144.6(16)
C16 Ru1 C15 C14 132.4(10)
C16 C11 C12 Ru1 -50.4(9)
C16 C11 C12 C13 1.7(17)
C17 C14 C15 Ru1 128.9(10)
C17 C14 C15 C16 -175.4(10)
C20 N5 N6 C21 -164.4(8)
C21 C22 C23 C24 176.8(11)
C21 C22 C28 C27 -175.4(13)
C22 C23 C24 O2 -177.5(14)
C22 C23 C24 C26 -1(2)
C23 C22 C28 C27 4(2)
C23 C24 C26 C27 3(3)
C24 C26 C27 C28 -2(3)
C25 O2 C24 C23 -2(3)
C25 O2 C24 C26 -178.0(17)
C26 C27 C28 C22 -1(3)
C28 C22 C23 C24 -2.1(18)
C29 C30 C31 Ru2 125.3(11)
C29 C30 C31 C32 178.2(11)
C29 C30 C35 Ru2 -124.8(11)
C29 C30 C35 C34 -177.6(12)
C30 Ru2 S1 Ru1 131.4(4)
C30 Ru2 S1 C1 -145.8(6)
C30 Ru2 S2 Ru1 -61.8(6)
C30 Ru2 S2 C20 -168.7(6)
C30 Ru2 N5 N6 -19.1(13)
C30 Ru2 N5 C20 166.4(8)
C30 Ru2 C31 C32 -132.3(13)
C30 Ru2 C32 C31 28.7(8)
C30 Ru2 C32 C33 -105.5(10)
C30 Ru2 C33 C32 63.4(9)
C30 Ru2 C33 C34 -67.0(9)
C30 Ru2 C33 C36 169.7(19)
C30 Ru2 C34 C33 101.6(9)
C30 Ru2 C34 C35 -26.8(8)
C30 Ru2 C35 C34 134.6(13)
C30 C31 C32 Ru2 -54.1(11)
C30 C31 C32 C33 3.0(19)
C31 Ru2 S1 Ru1 163.9(4)
C31 Ru2 S1 C1 -113.2(5)
C31 Ru2 S2 Ru1 -138(3)
C31 Ru2 S2 C20 115(3)
C31 Ru2 N5 N6 1.3(11)
C31 Ru2 N5 C20 -173.2(7)
C31 Ru2 C30 C29 -114.1(19)
C31 Ru2 C30 C35 130.9(12)
C31 Ru2 C32 C33 -134.3(14)
C31 Ru2 C33 C32 27.7(8)
C31 Ru2 C33 C34 -102.7(10)
C31 Ru2 C33 C36 134.0(19)
C31 Ru2 C34 C33 65.5(9)
C31 Ru2 C34 C35 -62.9(9)
C31 Ru2 C35 C30 -29.7(7)
C31 Ru2 C35 C34 104.9(10)
C31 C30 C35 Ru2 54.7(11)
C31 C30 C35 C34 2(2)
C31 C32 C33 Ru2 -56.9(11)
C31 C32 C33 C34 -4.7(19)
C31 C32 C33 C36 179.0(12)
C32 Ru2 S1 Ru1 179.3(6)
C32 Ru2 S1 C1 -97.9(7)
C32 Ru2 S2 Ru1 -179.3(6)
C32 Ru2 S2 C20 73.8(7)
C32 Ru2 N5 N6 34.2(10)
C32 Ru2 N5 C20 -140.3(7)
C32 Ru2 C30 C29 -142.9(17)
C32 Ru2 C30 C31 -28.8(8)
C32 Ru2 C30 C35 102.0(9)
C32 Ru2 C31 C30 132.3(13)
C32 Ru2 C33 C34 -130.4(14)
C32 Ru2 C33 C36 106(2)
C32 Ru2 C34 C33 29.4(8)
C32 Ru2 C34 C35 -99.0(9)
C32 Ru2 C35 C30 -66.2(8)
C32 Ru2 C35 C34 68.4(9)
C32 C33 C34 Ru2 -52.5(11)
C32 C33 C34 C35 4.9(19)
C32 C33 C36 C37 -86.4(18)
C32 C33 C36 C38 147.7(16)
C33 Ru2 S1 Ru1 121(2)
C33 Ru2 S1 C1 -157(2)
C33 Ru2 S2 Ru1 -156.8(5)
C33 Ru2 S2 C20 96.3(6)
C33 Ru2 N5 N6 70.6(10)
C33 Ru2 N5 C20 -103.8(7)
C33 Ru2 C30 C29 -178.4(17)
C33 Ru2 C30 C31 -64.3(9)
C33 Ru2 C30 C35 66.6(9)
C33 Ru2 C31 C30 104.7(10)
C33 Ru2 C31 C32 -27.6(9)
C33 Ru2 C32 C31 134.3(14)
C33 Ru2 C34 C35 -128.4(13)
C33 Ru2 C35 C30 -103.0(9)
C33 Ru2 C35 C34 31.6(8)
C33 C34 C35 Ru2 -58.2(11)
C33 C34 C35 C30 -4(2)
C34 Ru2 S1 Ru1 76.2(5)
C34 Ru2 S1 C1 159.0(6)
C34 Ru2 S2 Ru1 -120.0(7)
C34 Ru2 S2 C20 133.1(7)
C34 Ru2 N5 N6 99.4(11)
C34 Ru2 N5 C20 -75.0(8)
C34 Ru2 C30 C29 143.6(18)
C34 Ru2 C30 C31 -102.3(9)
C34 Ru2 C30 C35 28.5(9)
C34 Ru2 C31 C30 66.8(9)
C34 Ru2 C31 C32 -65.5(10)
C34 Ru2 C32 C31 103.4(10)
C34 Ru2 C32 C33 -30.8(9)
C34 Ru2 C33 C32 130.4(14)
C34 Ru2 C33 C36 -123(2)
C34 Ru2 C35 C30 -134.6(13)
C34 C33 C36 C37 97.9(19)
C34 C33 C36 C38 -28(2)
C35 Ru2 S1 Ru1 97.8(4)
C35 Ru2 S1 C1 -179.4(6)
C35 Ru2 S2 Ru1 -84.5(5)
C35 Ru2 S2 C20 168.6(6)
C35 Ru2 N5 N6 93(3)
C35 Ru2 N5 C20 -82(2)
C35 Ru2 C30 C29 115.1(19)
C35 Ru2 C30 C31 -130.9(12)
C35 Ru2 C31 C30 29.2(8)
C35 Ru2 C31 C32 -103.1(9)
C35 Ru2 C32 C31 64.6(9)
C35 Ru2 C32 C33 -69.7(10)
C35 Ru2 C33 C32 98.8(10)
C35 Ru2 C33 C34 -31.6(9)
C35 Ru2 C33 C36 -155(2)
C35 Ru2 C34 C33 128.4(13)
C35 C30 C31 Ru2 -54.2(11)
C35 C30 C31 C32 -1.3(18)
C36 C33 C34 Ru2 123.2(14)
C36 C33 C34 C35 -179.5(13)
